data_7005392
loop_
_publ_author_name
'Fran\,coise Le Berre'
'Marie-Pierre Crosnier-Lopez'
'Cyrille Galven'
'Jean-Louis Fourquet'
'Christophe Legein'
'Monique Body'
'Jean-Yves Buzar\'e'

_publ_section_title
;
 Ca2+/vacancies and O2?/F? ordering in new oxyfluoride pyrochlores
 Li2xCa1.5?x?0.5?xM2O6F (M = Nb,Ta) for 0 ?x? 0.5
;
_journal_issue 23
_journal_name_full 'Dalton Transactions'
_journal_page_first 2457
_journal_paper_doi 10.1039/b701863k
_journal_year 2007
_chemical_formula_sum 'Ca16 F8 Nb16 O48'
_chemical_formula_weight 3047.709
_space_group_crystal_system cubic
_space_group_IT_number 227
_space_group_name_Hall 'F 4d 2 3 -1d'
_space_group_name_H-M_alt 'F d -3 m :1'
_audit_creation_date 06-11-14
_audit_creation_method 'Created with Diamond v2.0'
_audit_update_record 06-11-14
_cell_angle_alpha 90.000
_cell_angle_beta 90.000
_cell_angle_gamma 90.000
_cell_length_a 10.444(2)
_cell_length_b 10.444(2)
_cell_length_c 10.444(2)
_cell_volume 1139.2(4)
_cod_data_source_file b701863k-Nb_Fd3m.cif
_cod_data_source_block XXXX
_cod_depositor_comments
;
 Updating space group information.

 Antanas Vaitkus,
 2018-06-07

 Changing the _atom_site_occupancy data item value from '?' to '1'
 for all fully occupied atom sites.

 Antanas Vaitkus,
 2017-02-09
;
_cod_original_sg_symbol_Hall F_4d_2_3_-1d
_cod_original_formula_sum 'F8 O48 Nb16 Ca16'
_cod_database_code 7005392

loop_
_space_group_symop_id
_space_group_symop_operation_xyz
1 x,y,z
2 -y+1/4,x+1/4,z+1/4
3 -x,-y+1/2,z+1/2
4 y+3/4,-x+1/4,z+3/4
5 x,-y,-z
6 y+1/4,x+1/4,-z+1/4
7 -x,y+1/2,-z+1/2
8 -y+3/4,-x+1/4,-z+3/4
9 z,x,y
10 -x+1/4,z+1/4,y+1/4
11 -z,-x+1/2,y+1/2
12 x+3/4,-z+1/4,y+3/4
13 z,-x,-y
14 x+1/4,z+1/4,-y+1/4
15 -z,x+1/2,-y+1/2
16 -x+3/4,-z+1/4,-y+3/4
17 y,z,x
18 y+1/2,-z,-x+1/2
19 z+1/4,y+3/4,-x+3/4
20 -y+1/2,z+1/2,-x
21 -z+1/4,-y+1/4,-x+1/4
22 -y,-z,x
23 z+1/4,-y+3/4,x+3/4
24 -z+3/4,y+3/4,x+1/4
25 -x+1/4,-y+1/4,-z+1/4
26 y,-x,-z
27 x+1/4,y+3/4,-z+3/4
28 -y+1/2,x,-z+1/2
29 -x+1/4,y+1/4,z+1/4
30 -y,-x,z
31 x+1/4,-y+3/4,z+3/4
32 y+1/2,x,z+1/2
33 -z+1/4,-x+1/4,-y+1/4
34 x,-z,-y
35 z+1/4,x+3/4,-y+3/4
36 -x+1/2,z,-y+1/2
37 -z+1/4,x+1/4,y+1/4
38 -x,-z,y
39 z+1/4,-x+3/4,y+3/4
40 x+1/2,z,y+1/2
41 -y+1/4,-z+1/4,-x+1/4
42 -y+3/4,z+1/4,x+3/4
43 -z,-y+1/2,x+1/2
44 y+3/4,-z+3/4,x+1/4
45 z,y,x
46 y+1/4,z+1/4,-x+1/4
47 -z,y+1/2,-x+1/2
48 z+1/2,-y+1/2,-x
49 x,y+1/2,z+1/2
50 -y+1/4,x+3/4,z+3/4
51 -x,-y,z
52 y+3/4,-x+3/4,z+1/4
53 x,-y+1/2,-z+1/2
54 y+1/4,x+3/4,-z+3/4
55 -x,y,-z
56 -y+3/4,-x+3/4,-z+1/4
57 z,x+1/2,y+1/2
58 -x+1/4,z+3/4,y+3/4
59 -z,-x,y
60 x+3/4,-z+3/4,y+1/4
61 z,-x+1/2,-y+1/2
62 x+1/4,z+3/4,-y+3/4
63 -z,x,-y
64 -x+3/4,-z+3/4,-y+1/4
65 y,z+1/2,x+1/2
66 y+1/2,-z+1/2,-x
67 z+1/4,y+1/4,-x+1/4
68 -y+1/2,z,-x+1/2
69 -z+1/4,-y+3/4,-x+3/4
70 -y,-z+1/2,x+1/2
71 z+1/4,-y+1/4,x+1/4
72 -z+3/4,y+1/4,x+3/4
73 -x+1/4,-y+3/4,-z+3/4
74 y,-x+1/2,-z+1/2
75 x+1/4,y+1/4,-z+1/4
76 -y+1/2,x+1/2,-z
77 -x+1/4,y+3/4,z+3/4
78 -y,-x+1/2,z+1/2
79 x+1/4,-y+1/4,z+1/4
80 y+1/2,x+1/2,z
81 -z+1/4,-x+3/4,-y+3/4
82 x,-z+1/2,-y+1/2
83 z+1/4,x+1/4,-y+1/4
84 -x+1/2,z+1/2,-y
85 -z+1/4,x+3/4,y+3/4
86 -x,-z+1/2,y+1/2
87 z+1/4,-x+1/4,y+1/4
88 x+1/2,z+1/2,y
89 -y+1/4,-z+3/4,-x+3/4
90 -y+3/4,z+3/4,x+1/4
91 -z,-y,x
92 y+3/4,-z+1/4,x+3/4
93 z,y+1/2,x+1/2
94 y+1/4,z+3/4,-x+3/4
95 -z,y,-x
96 z+1/2,-y,-x+1/2
97 x+1/2,y,z+1/2
98 -y+3/4,x+1/4,z+3/4
99 -x+1/2,-y+1/2,z
100 y+1/4,-x+1/4,z+1/4
101 x+1/2,-y,-z+1/2
102 y+3/4,x+1/4,-z+3/4
103 -x+1/2,y+1/2,-z
104 -y+1/4,-x+1/4,-z+1/4
105 z+1/2,x,y+1/2
106 -x+3/4,z+1/4,y+3/4
107 -z+1/2,-x+1/2,y
108 x+1/4,-z+1/4,y+1/4
109 z+1/2,-x,-y+1/2
110 x+3/4,z+1/4,-y+3/4
111 -z+1/2,x+1/2,-y
112 -x+1/4,-z+1/4,-y+1/4
113 y+1/2,z,x+1/2
114 y,-z,-x
115 z+3/4,y+3/4,-x+1/4
116 -y,z+1/2,-x+1/2
117 -z+3/4,-y+1/4,-x+3/4
118 -y+1/2,-z,x+1/2
119 z+3/4,-y+3/4,x+1/4
120 -z+1/4,y+3/4,x+3/4
121 -x+3/4,-y+1/4,-z+3/4
122 y+1/2,-x,-z+1/2
123 x+3/4,y+3/4,-z+1/4
124 -y,x,-z
125 -x+3/4,y+1/4,z+3/4
126 -y+1/2,-x,z+1/2
127 x+3/4,-y+3/4,z+1/4
128 y,x,z
129 -z+3/4,-x+1/4,-y+3/4
130 x+1/2,-z,-y+1/2
131 z+3/4,x+3/4,-y+1/4
132 -x,z,-y
133 -z+3/4,x+1/4,y+3/4
134 -x+1/2,-z,y+1/2
135 z+3/4,-x+3/4,y+1/4
136 x,z,y
137 -y+3/4,-z+1/4,-x+3/4
138 -y+1/4,z+1/4,x+1/4
139 -z+1/2,-y+1/2,x
140 y+1/4,-z+3/4,x+3/4
141 z+1/2,y,x+1/2
142 y+3/4,z+1/4,-x+3/4
143 -z+1/2,y+1/2,-x
144 z,-y+1/2,-x+1/2
145 x+1/2,y+1/2,z
146 -y+3/4,x+3/4,z+1/4
147 -x+1/2,-y,z+1/2
148 y+1/4,-x+3/4,z+3/4
149 x+1/2,-y+1/2,-z
150 y+3/4,x+3/4,-z+1/4
151 -x+1/2,y,-z+1/2
152 -y+1/4,-x+3/4,-z+3/4
153 z+1/2,x+1/2,y
154 -x+3/4,z+3/4,y+1/4
155 -z+1/2,-x,y+1/2
156 x+1/4,-z+3/4,y+3/4
157 z+1/2,-x+1/2,-y
158 x+3/4,z+3/4,-y+1/4
159 -z+1/2,x,-y+1/2
160 -x+1/4,-z+3/4,-y+3/4
161 y+1/2,z+1/2,x
162 y,-z+1/2,-x+1/2
163 z+3/4,y+1/4,-x+3/4
164 -y,z,-x
165 -z+3/4,-y+3/4,-x+1/4
166 -y+1/2,-z+1/2,x
167 z+3/4,-y+1/4,x+3/4
168 -z+1/4,y+1/4,x+1/4
169 -x+3/4,-y+3/4,-z+1/4
170 y+1/2,-x+1/2,-z
171 x+3/4,y+1/4,-z+3/4
172 -y,x+1/2,-z+1/2
173 -x+3/4,y+3/4,z+1/4
174 -y+1/2,-x+1/2,z
175 x+3/4,-y+1/4,z+3/4
176 y,x+1/2,z+1/2
177 -z+3/4,-x+3/4,-y+1/4
178 x+1/2,-z+1/2,-y
179 z+3/4,x+1/4,-y+3/4
180 -x,z+1/2,-y+1/2
181 -z+3/4,x+3/4,y+1/4
182 -x+1/2,-z+1/2,y
183 z+3/4,-x+1/4,y+3/4
184 x,z+1/2,y+1/2
185 -y+3/4,-z+3/4,-x+1/4
186 -y+1/4,z+3/4,x+3/4
187 -z+1/2,-y,x+1/2
188 y+1/4,-z+1/4,x+1/4
189 z+1/2,y+1/2,x
190 y+3/4,z+3/4,-x+1/4
191 -z+1/2,y,-x+1/2
192 z,-y,-x

loop_
_atom_site_label
_atom_site_type_symbol
_atom_site_fract_x
_atom_site_fract_y
_atom_site_fract_z
_atom_site_occupancy
_atom_site_symmetry_multiplicity
_atom_site_Wyckoff_symbol
_atom_site_attached_hydrogens
_atom_site_calc_flag
_atom_site_thermal_displace_type
_atom_site_U_iso_or_equiv
F F 0.5000 0.5000 0.5000 1 8 b ? d ? ?
O O 0.1821 0.0000 0.0000 1 48 f ? d ? ?
Nb Nb 0.1250 0.1250 0.1250 1 16 c ? d ? ?
Ca Ca 0.6250 0.6250 0.6250 1 16 d ? d ? ?

loop_
_atom_type_symbol
_atom_type_oxidation_number
_atom_type_radius_bond
F ? 1.200
O ? 1.200
Nb ? 1.200
Ca ? 1.200
